data_4330137
loop_
_publ_author_name
'Laurent Jantsky'
'Hiroshi Okamoto'
'Antoine Demont'
'Helmer Fjellv\%ag'

_publ_contact_author_address
;Centre for Materials Science and Nanotechnology, 
Department of Chemistry,
University of Oslo
P.O.Box 1033, Blindern,
N-0315 Oslo, 
Norway
;
_publ_contact_author_email helmer.fjellvag@kjemi.uio.no
_publ_contact_author_name 'Professor H. Fjellv\%ag'
_publ_section_title
;
 Tuning of Water and Hydroxide Content of Intercalated
 Ruddlesden-Popper-type Oxides in the PrSr3Co1.5Fe1.5O10-\dSystem
;
_journal_name_full 'Inorganic Chemistry'
_journal_page_first 9181
_journal_page_last 9191
_journal_paper_doi 10.1021/ic300001s
_journal_volume 51
_journal_year 2012
_chemical_formula_sum 'Co0.5 Fe0.5 O3 Pr0.25 Sr0.75'
_chemical_formula_weight 206.35
_chemical_name_systematic ' Pr0.25Sr0.75Co0.5Fe0.5O3-d'
_space_group_IT_number 221
_symmetry_cell_setting cubic
_symmetry_space_group_name_Hall '-P 4 2 3'
_symmetry_space_group_name_H-M 'P m -3 m'
_cell_angle_alpha 90.00000
_cell_angle_beta 90.00000
_cell_angle_gamma 90.00000
_cell_formula_units_Z 1
_cell_length_a 3.8832(5)
_cell_length_b 3.8832(5)
_cell_length_c 3.8832(5)
_cell_measurement_temperature 343.15
_cell_volume 58.556(13)
_computing_structure_refinement FULLPROF
_diffrn_detector_type Mar345
_diffrn_measurement_device_type Image-plate
_diffrn_radiation_monochromator Si
_diffrn_radiation_type synchrotron
_diffrn_radiation_wavelength 0.70417
_diffrn_source ESRF
_pd_char_colour black
_pd_char_particle_morphology powder
_pd_instr_location ' SNBL, station BM 01A, ESRF Grenoble, France'
_pd_meas_2theta_range_inc 0.022727
_pd_meas_2theta_range_max 36.98864
_pd_meas_2theta_range_min 0.14764
_pd_meas_number_of_points 1623
_pd_proc_2theta_range_inc 0.022727
_pd_proc_2theta_range_max 37.0055
_pd_proc_2theta_range_min 0.1645
_pd_proc_ls_background_function User-Defined
_pd_proc_ls_pref_orient_corr ' none'
_pd_proc_ls_profile_function TCH-PseudoVoigt
_pd_proc_ls_prof_R_factor 1.3182
_pd_proc_ls_prof_wR_expected 3.5373
_pd_proc_ls_prof_wR_factor 1.8560
_pd_proc_wavelength 0.704170
_pd_spec_mounting ' Quartz glass capillary.'
_pd_spec_mount_mode transmission
_pd_spec_shape cylinder
_refine_ls_number_parameters 17
_refine_ls_number_reflns 13
_refine_ls_number_restraints 0
_refine_ls_R_I_factor 5.8711
_cod_data_source_file ic300001s_si_003_1.cif
_cod_data_source_block ABO3_impurity
_cod_depositor_comments
;
The following automatic conversions were performed:

'_cell_measurement_temperature' value '70C' was changed to '343.15' -
it was converted from degrees Celsius(C) to Kelvins(K).

Automatic conversion script
Id: cif_fix_values 1891 2012-01-12 08:04:46Z andrius 
;
_cod_original_cell_volume 58.557(13)
_cod_original_formula_sum Co0.5Fe0.5O3Pr0.25Sr0.75
_cod_database_code 4330137
_pd_proc_ls_prof_cr_factor 15.4161
_pd_proc_ls_prof_cwr_factor 10.9597
_pd_proc_ls_prof_cwr_expected 20.8877
_pd_proc_ls_prof_chi2 0.2753
_pd_proc_ls_prof_echi2 0.2964

loop_
_symmetry_equiv_pos_as_xyz
x,y,z
x,-y,-z
-x,y,-z
-x,-y,z
y,z,x
-y,-z,x
y,-z,-x
-y,z,-x
z,x,y
-z,x,-y
-z,-x,y
z,-x,-y
y,x,z
-y,x,-z
y,-x,-z
-y,-x,z
z,y,x
-z,-y,x
-z,y,-x
z,-y,-x
x,z,y
x,-z,-y
-x,-z,y
-x,z,-y
-x,-y,-z
-x,y,z
x,-y,z
x,y,-z
-y,-z,-x
y,z,-x
-y,z,x
y,-z,x
-z,-x,-y
z,-x,y
z,x,-y
-z,x,y
-y,-x,-z
y,-x,z
-y,x,z
y,x,-z
-z,-y,-x
z,y,-x
z,-y,x
-z,y,x
-x,-z,-y
-x,z,y
x,z,-y
x,-z,y

loop_
_atom_site_label
_atom_site_fract_x
_atom_site_fract_y
_atom_site_fract_z
_atom_site_U_iso_or_equiv
_atom_site_occupancy
_atom_site_adp_type
_atom_site_type_symbol
O1 0.50000 0.00000 0.00000 0.01267 1.00000 Uiso O
Pr1 0.50000 0.50000 0.50000 0.00317 0.25008 Uiso Pr
Sr1 0.50000 0.50000 0.50000 0.00317 0.75024 Uiso Sr
Co1 0.00000 0.00000 0.00000 0.00633 0.49968 Uiso Co
Fe1 0.00000 0.00000 0.00000 0.00633 0.50016 Uiso Fe

loop_
_atom_type_symbol
_atom_type_scat_Cromer_Mann_a1
_atom_type_scat_Cromer_Mann_b1
_atom_type_scat_Cromer_Mann_a2
_atom_type_scat_Cromer_Mann_b2
_atom_type_scat_Cromer_Mann_a3
_atom_type_scat_Cromer_Mann_b3
_atom_type_scat_Cromer_Mann_a4
_atom_type_scat_Cromer_Mann_b4
_atom_type_scat_Cromer_Mann_c
_atom_type_scat_dispersion_real
_atom_type_scat_dispersion_imag
_atom_type_scat_source
o 3.04850 13.27710 2.28680 5.70110 1.54630 0.32390 0.86700 32.90890 0.25080 0.00800 0.00600 International_Tables_for_Crystallography_Vol.C(1991)_Tables_6.1.1.4_and_6.1.1.5
pr 22.04400 2.77393 19.66970 0.22209 12.38560 16.76690 2.82428 143.64400 2.05830 -0.53000 2.84500 International_Tables_for_Crystallography_Vol.C(1991)_Tables_6.1.1.4_and_6.1.1.5
sr 17.56630 1.55640 9.81840 14.09880 5.42200 0.16640 2.66940 132.37601 2.50640 -1.65700 3.26400 International_Tables_for_Crystallography_Vol.C(1991)_Tables_6.1.1.4_and_6.1.1.5
co 12.28410 4.27910 7.34090 0.27840 4.00340 13.53590 2.34880 71.16920 1.01180 0.29900 0.97300 International_Tables_for_Crystallography_Vol.C(1991)_Tables_6.1.1.4_and_6.1.1.5
fe 11.76950 4.76110 7.35730 0.30720 3.52220 15.35350 2.30450 76.88050 1.03690 0.30100 0.84500 International_Tables_for_Crystallography_Vol.C(1991)_Tables_6.1.1.4_and_6.1.1.5
